data_2220519
loop_
_publ_author_name
'Arslan, Hakan'
'VanDerveer, Don'
'G\"ok, Yetkin'
'\"Ozdemir, \.Ismail'
'\,Cetinkaya, Bekir'

_publ_section_title
;1,3-Bis[4-(dimethylamino)benzyl]-4,5,6,7-tetrahydro-1<i>H</i>-1,3-diazepan-2-ium
 chloride
;
_journal_coeditor_code HG2445
_journal_issue 1
_journal_name_full 'Acta Crystallographica Section E'
_journal_page_first o109
_journal_page_last o110
_journal_paper_doi 10.1107/S1600536808041603
_journal_volume 65
_journal_year 2009
_chemical_formula_iupac 'C23 H33 N4 +, Cl -'
_chemical_formula_moiety 'C23 H33 N4 +, Cl -'
_chemical_formula_sum 'C23 H33 Cl N4'
_chemical_formula_weight 400.98
_chemical_name_systematic '1,3-Bis[4-(dimethylamino)benzyl]-4,5,6,7-tetrahydro-1<i>H</i>-1,3-diazepan-2-ium chloride'
_space_group_IT_number 60
_symmetry_cell_setting orthorhombic
_symmetry_space_group_name_Hall '-P 2n 2ab'
_symmetry_space_group_name_H-M 'P b c n'
_atom_sites_solution_hydrogens geom
_atom_sites_solution_primary direct
_atom_sites_solution_secondary difmap
_cell_angle_alpha 90.0
_cell_angle_beta 90.0
_cell_angle_gamma 90.0
_cell_formula_units_Z 4
_cell_length_a 22.663(5)
_cell_length_b 10.081(2)
_cell_length_c 9.6368(19)
_cell_measurement_reflns_used 5004
_cell_measurement_temperature 153(2)
_cell_measurement_theta_max 26.3794
_cell_measurement_theta_min 3.0580
_cell_volume 2201.7(8)
_computing_cell_refinement 'CrystalClear (Rigaku/MSC, 2001)'
_computing_data_collection 'CrystalClear (Rigaku/MSC, 2001)'
_computing_data_reduction 'CrystalClear (Rigaku/MSC, 2001)'
_computing_molecular_graphics 'SHELXTL (Sheldrick, 2008) and Mercury (Macrae <i>et al.</i>, 2006)'
_computing_publication_material 'SHELXTL (Sheldrick, 2008)'
_computing_structure_refinement 'SHELXTL (Sheldrick, 2008)'
_computing_structure_solution 'SHELXTL (Sheldrick, 2008)'
_diffrn_ambient_temperature 153(2)
_diffrn_detector_area_resol_mean 14.6306
_diffrn_measured_fraction_theta_full 0.998
_diffrn_measured_fraction_theta_max 0.998
_diffrn_measurement_device
;
Rigaku Mercury CCD
;
_diffrn_measurement_method omega
_diffrn_radiation_monochromator 'Graphite Monochromator'
_diffrn_radiation_source 'Sealed Tube'
_diffrn_radiation_type MoK\a
_diffrn_radiation_wavelength 0.71073
_diffrn_reflns_av_R_equivalents 0.0534
_diffrn_reflns_av_sigmaI/netI 0.0283
_diffrn_reflns_limit_h_max 23
_diffrn_reflns_limit_h_min -27
_diffrn_reflns_limit_k_max 11
_diffrn_reflns_limit_k_min -12
_diffrn_reflns_limit_l_max 11
_diffrn_reflns_limit_l_min -11
_diffrn_reflns_number 14704
_diffrn_reflns_reduction_process 'Lp corrections applied'
_diffrn_reflns_theta_full 25.05
_diffrn_reflns_theta_max 25.05
_diffrn_reflns_theta_min 3.06
_exptl_absorpt_coefficient_mu 0.189
_exptl_absorpt_correction_T_max 0.9869
_exptl_absorpt_correction_T_min 0.9180
_exptl_absorpt_correction_type multi-scan
_exptl_absorpt_process_details
;
(REQAB; Jacobson, 1998)
;
_exptl_crystal_colour colorless
_exptl_crystal_density_diffrn 1.210
_exptl_crystal_density_method 'not measured'
_exptl_crystal_description rod
_exptl_crystal_F_000 864
_exptl_crystal_size_max 0.46
_exptl_crystal_size_mid 0.12
_exptl_crystal_size_min 0.07
_refine_diff_density_max 0.276
_refine_diff_density_min -0.300
_refine_ls_extinction_method none
_refine_ls_goodness_of_fit_ref 1.103
_refine_ls_hydrogen_treatment constr
_refine_ls_matrix_type full
_refine_ls_number_parameters 130
_refine_ls_number_reflns 1947
_refine_ls_number_restraints 0
_refine_ls_restrained_S_all 1.103
_refine_ls_R_factor_all 0.0810
_refine_ls_R_factor_gt 0.0592
_refine_ls_shift/su_max 0.000
_refine_ls_shift/su_mean 0.000
_refine_ls_structure_factor_coef Fsqd
_refine_ls_weighting_details 'calc w=1/[\s^2^(Fo^2^)+(0.0629P)^2^+3.1587P] where P=(Fo^2^+2Fc^2^)/3'
_refine_ls_weighting_scheme calc
_refine_ls_wR_factor_gt 0.1396
_refine_ls_wR_factor_ref 0.1597
_reflns_number_gt 1481
_reflns_number_total 1947
_reflns_threshold_expression I>2\s(I)
_cod_data_source_file hg2445.cif
_cod_data_source_block I
_cod_database_code 2220519
_cod_database_fobs_code 2220519

loop_
_symmetry_equiv_pos_as_xyz
'x, y, z'
'-x+1/2, -y+1/2, z+1/2'
'-x, y, -z+1/2'
'x+1/2, -y+1/2, -z'
'-x, -y, -z'
'x-1/2, y-1/2, -z-1/2'
'x, -y, z-1/2'
'-x-1/2, y-1/2, z'

loop_
_atom_site_type_symbol
_atom_site_label
_atom_site_fract_x
_atom_site_fract_y
_atom_site_fract_z
_atom_site_U_iso_or_equiv
_atom_site_adp_type
_atom_site_calc_flag
_atom_site_refinement_flags
_atom_site_occupancy
_atom_site_disorder_assembly
_atom_site_disorder_group
Cl Cl1 0.5000 0.27328(9) 0.2500 0.0326(3) Uani d S 1 . .
N N1 0.53058(10) 0.3281(2) 0.8530(2) 0.0263(5) Uani d . 1 . .
N N2 0.81399(11) 0.3446(3) 0.8340(3) 0.0465(8) Uani d . 1 . .
C C1 0.5000 0.3809(4) 0.7500 0.0234(8) Uani d S 1 . .
H H1 0.5000 0.4761 0.7500 0.028 Uiso calc SR 1 . .
C C2 0.54103(13) 0.1885(3) 0.8905(3) 0.0320(7) Uani d . 1 . .
H H2A 0.5391 0.1810 0.9897 0.038 Uiso calc R 1 . .
H H2B 0.5805 0.1656 0.8631 0.038 Uiso calc R 1 . .
C C3 0.49952(13) 0.0887(3) 0.8287(3) 0.0299(7) Uani d . 1 . .
H H3A 0.4602 0.1074 0.8599 0.036 Uiso calc R 1 . .
H H3B 0.5100 0.0019 0.8616 0.036 Uiso calc R 1 . .
C C4 0.56701(12) 0.4207(3) 0.9380(3) 0.0286(6) Uani d . 1 . .
H H4A 0.5588 0.4062 1.0345 0.034 Uiso calc R 1 . .
H H4B 0.5564 0.5104 0.9160 0.034 Uiso calc R 1 . .
C C5 0.63188(12) 0.4015(3) 0.9123(3) 0.0280(6) Uani d . 1 . .
C C6 0.65910(13) 0.4560(3) 0.7968(3) 0.0361(7) Uani d . 1 . .
H H6 0.6359 0.5068 0.7327 0.043 Uiso calc R 1 . .
C C7 0.71893(14) 0.4394(3) 0.7709(4) 0.0410(8) Uani d . 1 . .
H H7 0.7364 0.4791 0.6902 0.049 Uiso calc R 1 . .
C C8 0.75396(13) 0.3648(3) 0.8622(3) 0.0359(7) Uani d . 1 . .
C C9 0.72698(13) 0.3100(3) 0.9785(3) 0.0359(7) Uani d . 1 . .
H H9 0.7500 0.2585 1.0425 0.043 Uiso calc R 1 . .
C C10 0.66696(13) 0.3289(3) 1.0031(3) 0.0316(7) Uani d . 1 . .
H H10 0.6494 0.2909 1.0846 0.038 Uiso calc R 1 . .
C C11 0.84333(15) 0.4411(4) 0.7441(5) 0.0577(11) Uani d . 1 . .
H H11A 0.8243 0.4424 0.6552 0.087 Uiso calc R 1 . .
H H11B 0.8840 0.4166 0.7328 0.087 Uiso calc R 1 . .
H H11C 0.8410 0.5276 0.7854 0.087 Uiso calc R 1 . .
C C12 0.85025(15) 0.2829(4) 0.9408(4) 0.0569(11) Uani d . 1 . .
H H12A 0.8501 0.3374 1.0225 0.085 Uiso calc R 1 . .
H H12B 0.8900 0.2737 0.9074 0.085 Uiso calc R 1 . .
H H12C 0.8346 0.1970 0.9628 0.085 Uiso calc R 1 . .

loop_
_atom_site_aniso_label
_atom_site_aniso_U_11
_atom_site_aniso_U_22
_atom_site_aniso_U_33
_atom_site_aniso_U_12
_atom_site_aniso_U_13
_atom_site_aniso_U_23
Cl1 0.0410(6) 0.0223(5) 0.0347(5) 0.000 0.0031(4) 0.000
N1 0.0280(12) 0.0207(11) 0.0302(12) -0.0008(9) 0.0021(10) -0.0010(10)
N2 0.0300(14) 0.0458(17) 0.064(2) -0.0016(12) 0.0035(13) -0.0117(15)
C1 0.0210(17) 0.0196(18) 0.030(2) 0.000 0.0053(16) 0.000
C2 0.0399(16) 0.0206(14) 0.0356(16) 0.0035(12) -0.0043(13) 0.0019(12)
C3 0.0376(15) 0.0191(13) 0.0331(16) 0.0013(12) 0.0030(13) 0.0035(11)
C4 0.0303(14) 0.0239(14) 0.0315(15) 0.0006(11) 0.0013(12) -0.0053(12)
C5 0.0300(15) 0.0251(14) 0.0290(15) -0.0003(11) 0.0000(11) -0.0032(12)
C6 0.0331(16) 0.0372(17) 0.0379(17) 0.0004(13) 0.0013(13) 0.0056(14)
C7 0.0386(17) 0.0415(18) 0.0430(19) -0.0055(14) 0.0073(14) 0.0058(15)
C8 0.0299(15) 0.0327(16) 0.0450(17) -0.0011(12) 0.0007(14) -0.0093(14)
C9 0.0353(16) 0.0350(17) 0.0373(17) 0.0069(13) -0.0062(13) -0.0036(14)
C10 0.0348(16) 0.0299(15) 0.0300(15) -0.0002(12) 0.0000(12) -0.0013(13)
C11 0.0358(18) 0.045(2) 0.092(3) -0.0136(15) 0.0185(19) -0.014(2)
C12 0.0326(17) 0.067(3) 0.071(3) 0.0097(17) -0.0076(18) -0.024(2)

loop_
_atom_type_symbol
_atom_type_description
_atom_type_scat_dispersion_real
_atom_type_scat_dispersion_imag
_atom_type_scat_source
C C 0.0033 0.0016 'International Tables Vol C Tables 4.2.6.8 and 6.1.1.4'
H H 0.0000 0.0000 'International Tables Vol C Tables 4.2.6.8 and 6.1.1.4'
N N 0.0061 0.0033 'International Tables Vol C Tables 4.2.6.8 and 6.1.1.4'
Cl Cl 0.1484 0.1585 'International Tables Vol C Tables 4.2.6.8 and 6.1.1.4'

loop_
_geom_angle_atom_site_label_1
_geom_angle_atom_site_label_2
_geom_angle_atom_site_label_3
_geom_angle_site_symmetry_1
_geom_angle_site_symmetry_3
_geom_angle
_geom_angle_publ_flag
C1 N1 C2 . . 130.8(3) ?
C1 N1 C4 . . 116.8(2) ?
C2 N1 C4 . . 112.0(2) ?
C8 N2 C12 . . 118.2(3) ?
C8 N2 C11 . . 117.3(3) ?
C12 N2 C11 . . 116.5(3) ?
N1 C1 N1 3_656 . 132.6(4) ?
N1 C1 H1 3_656 . 113.7 ?
N1 C1 H1 . . 113.7 ?
N1 C2 C3 . . 116.3(2) ?
N1 C2 H2A . . 108.2 ?
C3 C2 H2A . . 108.2 ?
N1 C2 H2B . . 108.2 ?
C3 C2 H2B . . 108.2 ?
H2A C2 H2B . . 107.4 ?
C2 C3 C3 . 3_656 112.8(2) ?
C2 C3 H3A . . 109.0 ?
C3 C3 H3A 3_656 . 109.0 ?
C2 C3 H3B . . 109.0 ?
C3 C3 H3B 3_656 . 109.0 ?
H3A C3 H3B . . 107.8 ?
N1 C4 C5 . . 111.8(2) ?
N1 C4 H4A . . 109.3 ?
C5 C4 H4A . . 109.3 ?
N1 C4 H4B . . 109.3 ?
C5 C4 H4B . . 109.3 ?
H4A C4 H4B . . 107.9 ?
C6 C5 C10 . . 117.4(3) ?
C6 C5 C4 . . 121.1(3) ?
C10 C5 C4 . . 121.5(3) ?
C5 C6 C7 . . 122.1(3) ?
C5 C6 H6 . . 119.0 ?
C7 C6 H6 . . 119.0 ?
C6 C7 C8 . . 120.3(3) ?
C6 C7 H7 . . 119.9 ?
C8 C7 H7 . . 119.9 ?
C9 C8 N2 . . 121.7(3) ?
C9 C8 C7 . . 118.0(3) ?
N2 C8 C7 . . 120.3(3) ?
C8 C9 C10 . . 120.8(3) ?
C8 C9 H9 . . 119.6 ?
C10 C9 H9 . . 119.6 ?
C5 C10 C9 . . 121.5(3) ?
C5 C10 H10 . . 119.2 ?
C9 C10 H10 . . 119.2 ?
N2 C11 H11A . . 109.5 ?
N2 C11 H11B . . 109.5 ?
H11A C11 H11B . . 109.5 ?
N2 C11 H11C . . 109.5 ?
H11A C11 H11C . . 109.5 ?
H11B C11 H11C . . 109.5 ?
N2 C12 H12A . . 109.5 ?
N2 C12 H12B . . 109.5 ?
H12A C12 H12B . . 109.5 ?
N2 C12 H12C . . 109.5 ?
H12A C12 H12C . . 109.5 ?
H12B C12 H12C . . 109.5 ?

loop_
_geom_bond_atom_site_label_1
_geom_bond_atom_site_label_2
_geom_bond_site_symmetry_2
_geom_bond_distance
_geom_bond_publ_flag
N1 C1 . 1.322(3) ?
N1 C2 . 1.472(3) ?
N1 C4 . 1.491(3) ?
N2 C8 . 1.402(4) ?
N2 C12 . 1.456(5) ?
N2 C11 . 1.462(5) ?
C1 N1 3_656 1.322(3) ?
C1 H1 . 0.9600 ?
C2 C3 . 1.501(4) ?
C2 H2A . 0.9600 ?
C2 H2B . 0.9600 ?
C3 C3 3_656 1.517(6) ?
C3 H3A . 0.9600 ?
C3 H3B . 0.9600 ?
C4 C5 . 1.503(4) ?
C4 H4A . 0.9600 ?
C4 H4B . 0.9600 ?
C5 C6 . 1.386(4) ?
C5 C10 . 1.391(4) ?
C6 C7 . 1.389(4) ?
C6 H6 . 0.9600 ?
C7 C8 . 1.404(5) ?
C7 H7 . 0.9600 ?
C8 C9 . 1.391(4) ?
C9 C10 . 1.394(4) ?
C9 H9 . 0.9600 ?
C10 H10 . 0.9600 ?
C11 H11A . 0.9599 ?
C11 H11B . 0.9599 ?
C11 H11C . 0.9599 ?
C12 H12A . 0.9599 ?
C12 H12B . 0.9599 ?
C12 H12C . 0.9599 ?

loop_
_geom_hbond_atom_site_label_D
_geom_hbond_atom_site_label_H
_geom_hbond_atom_site_label_A
_geom_hbond_site_symmetry_A
_geom_hbond_distance_DH
_geom_hbond_distance_HA
_geom_hbond_distance_DA
_geom_hbond_angle_DHA
C1 H1 Cl1 5_666 0.96 2.53 3.486(4) 180.0
C2 H2A Cl1 1_556 0.96 2.82 3.688(3) 151.0
C4 H4A Cl1 1_556 0.96 2.81 3.682(3) 152.0

loop_
_geom_torsion_atom_site_label_1
_geom_torsion_atom_site_label_2
_geom_torsion_atom_site_label_3
_geom_torsion_atom_site_label_4
_geom_torsion_site_symmetry_1
_geom_torsion_site_symmetry_2
_geom_torsion_site_symmetry_3
_geom_torsion_site_symmetry_4
_geom_torsion
_geom_torsion_publ_flag
C2 N1 C1 N1 . . . 3_656 -0.7(2) ?
C4 N1 C1 N1 . . . 3_656 171.0(2) ?
C1 N1 C2 C3 . . . . -18.0(4) ?
C4 N1 C2 C3 . . . . 170.0(2) ?
N1 C2 C3 C3 . . . 3_656 59.9(4) ?
C1 N1 C4 C5 . . . . -109.3(2) ?
C2 N1 C4 C5 . . . . 63.9(3) ?
N1 C4 C5 C6 . . . . 80.0(3) ?
N1 C4 C5 C10 . . . . -100.1(3) ?
C10 C5 C6 C7 . . . . 0.2(5) ?
C4 C5 C6 C7 . . . . -179.9(3) ?
C5 C6 C7 C8 . . . . 0.4(5) ?
C12 N2 C8 C9 . . . . -10.0(4) ?
C11 N2 C8 C9 . . . . -157.9(3) ?
C12 N2 C8 C7 . . . . 171.5(3) ?
C11 N2 C8 C7 . . . . 23.6(5) ?
C6 C7 C8 C9 . . . . -0.5(5) ?
C6 C7 C8 N2 . . . . 178.0(3) ?
N2 C8 C9 C10 . . . . -178.6(3) ?
C7 C8 C9 C10 . . . . -0.1(5) ?
C6 C5 C10 C9 . . . . -0.8(4) ?
C4 C5 C10 C9 . . . . 179.3(3) ?
C8 C9 C10 C5 . . . . 0.7(5) ?
